data_7700026
loop_
_publ_author_name
'Li, Qi'
'Luo, Yanping'
'Ding, Yue'
'Wang, Yina'
'Wang, Yuxin'
'Du, Hongbin'
'Yuan, Rongxin'
'Bao, Jianchun'
'Fang, Min'
'Wu, Yong'

_publ_section_title
;
 Charge, adsorption, water stability and bandgap tuning of an anionic
 Cd(ii) porphyrinic metal-organic framework.
;
_journal_issue 24
_journal_name_full 'Dalton transactions (Cambridge, England : 2003)'
_journal_page_first 8678
_journal_page_last 8692
_journal_paper_doi 10.1039/c9dt00478e
_journal_volume 48
_journal_year 2019
_chemical_formula_moiety '0.5(C192 H104 Cd6.54 N16 O32)'
_chemical_formula_sum 'C113.76 H102.04 Cd3.31 N14.38 O23'
_chemical_formula_weight 2390.46
_space_group_crystal_system monoclinic
_space_group_IT_number 15
_space_group_name_Hall '-C 2yc'
_space_group_name_H-M_alt 'C 1 2/c 1'
_symmetry_space_group_name_Hall '-C 2yc'
_symmetry_space_group_name_H-M 'C 1 2/c 1'
_atom_sites_solution_hydrogens geom
_atom_sites_solution_primary dual
_audit_creation_date 2019-04-26
_audit_creation_method
;
Olex2 1.2
(compiled 2018.05.29 svn.r3508 for OlexSys, GUI svn.r5506)
;
_audit_update_record
;
2019-04-26 deposited with the CCDC.    2019-05-17 downloaded from the CCDC.
;
_cell_angle_alpha 90
_cell_angle_beta 95.216(3)
_cell_angle_gamma 90
_cell_formula_units_Z 2
_cell_length_a 7.0923(16)
_cell_length_b 26.431(6)
_cell_length_c 30.165(8)
_cell_measurement_reflns_used 5610
_cell_measurement_temperature 296(2)
_cell_measurement_theta_max 18.92
_cell_measurement_theta_min 2.55
_cell_volume 5631(2)
_computing_cell_refinement 'SAINT V8.38A (Bruker, 2016)'
_computing_data_reduction 'SAINT V8.38A (Bruker, 2016)'
_computing_molecular_graphics 'Olex2 (Dolomanov et al., 2009)'
_computing_publication_material 'Olex2 (Dolomanov et al., 2009)'
_computing_structure_refinement 'ShelXL (Sheldrick, 2015)'
_computing_structure_solution 'XT (Sheldrick, 2015)'
_diffrn_ambient_temperature 296.15
_diffrn_measured_fraction_theta_full 0.998
_diffrn_measured_fraction_theta_max 0.990
_diffrn_measurement_device_type 'Bruker APEX-II CCD'
_diffrn_measurement_method '\f and \w scans'
_diffrn_radiation_monochromator graphite
_diffrn_radiation_type MoK\a
_diffrn_radiation_wavelength 0.71073
_diffrn_reflns_av_R_equivalents 0.1403
_diffrn_reflns_av_unetI/netI 0.0842
_diffrn_reflns_Laue_measured_fraction_full 0.998
_diffrn_reflns_Laue_measured_fraction_max 0.990
_diffrn_reflns_limit_h_max 9
_diffrn_reflns_limit_h_min -9
_diffrn_reflns_limit_k_max 33
_diffrn_reflns_limit_k_min -33
_diffrn_reflns_limit_l_max 38
_diffrn_reflns_limit_l_min -38
_diffrn_reflns_number 57091
_diffrn_reflns_point_group_measured_fraction_full 0.998
_diffrn_reflns_point_group_measured_fraction_max 0.990
_diffrn_reflns_theta_full 25.242
_diffrn_reflns_theta_max 27.139
_diffrn_reflns_theta_min 1.683
_diffrn_source 'fine-focus sealed tube'
_diffrn_standards_number 0
_exptl_absorpt_coefficient_mu 0.694
_exptl_absorpt_correction_T_max 0.7455
_exptl_absorpt_correction_T_min 0.6780
_exptl_absorpt_correction_type multi-scan
_exptl_absorpt_process_details
'SADABS-2016/2 (Bruker,2016/2) was used for absorption correction. wR2(int) was 0.0697 before and 0.0597 after correction. The Ratio of minimum to maximum transmission is 0.9095. The \l/2 correction factor is Not present.'
_exptl_crystal_colour 'metallic dark violet'
_exptl_crystal_colour_lustre metallic
_exptl_crystal_colour_modifier dark
_exptl_crystal_colour_primary violet
_exptl_crystal_density_diffrn 1.410
_exptl_crystal_description block
_exptl_crystal_F_000 2416
_exptl_crystal_size_max 0.053
_exptl_crystal_size_mid 0.032
_exptl_crystal_size_min 0.012
_platon_squeeze_details
;
TITL mo_3_collect_0ma_a.res in C2/c
CELL    7.0923   26.4310   30.1650     90.00     95.22     90.00
SPGR C2/c
# Solvent Accessible Volume =      1859
# Electrons Found in S.A.V. =       505
# Note: Atoms in Void are Labelled as Cxxx and Qxxx for all Others
C101 0.280 0.450 0.949 !       2.08 eA-3
C102 1.000 0.125 0.755 !       2.04 eA-3
Q103 0.909 0.383 0.740 !       2.00 eA-3
C104 0.401 0.266 0.250 !       1.80 eA-3
Q105 0.910 0.018 0.775 !       1.74 eA-3
C106 0.501 0.289 0.250 !       1.66 eA-3
C107 0.850 0.201 0.744 !       1.62 eA-3
C108 1.000 0.328 0.255 !       1.61 eA-3
C109 0.435 0.320 0.246 !       1.59 eA-3
Q110 0.426 0.119 0.264 !       1.55 eA-3
C111 0.569 0.386 0.229 !       1.52 eA-3
C112 0.685 0.086 0.431 !       1.51 eA-3
Q113 0.970 0.218 0.267 !       1.46 eA-3
C114 0.111 0.418 0.908 !       1.44 eA-3
C115 0.650 0.359 0.251 !       1.42 eA-3
C116 0.850 0.141 0.749 !       1.42 eA-3
C117 0.810 0.033 0.416 !       1.41 eA-3
C118 0.223 0.298 0.250 !       1.40 eA-3
C119 0.875 0.350 0.249 !       1.38 eA-3
C120 1.000 0.289 0.250 !       1.36 eA-3
Q121 0.500 0.492 0.745 !       1.35 eA-3
C122 0.076 0.431 0.921 !       1.34 eA-3
C123 0.784 0.173 0.745 !       1.31 eA-3
C124 0.889 0.048 0.422 !       1.31 eA-3
C125 0.434 0.383 0.231 !       1.24 eA-3
Q126 0.442 0.068 0.274 !       1.23 eA-3
C127 0.253 0.358 0.256 !       1.21 eA-3
C128 0.889 0.065 0.468 !       1.18 eA-3
C129 0.599 0.180 0.758 !       1.17 eA-3
Q130 0.999 0.023 0.748 !       1.15 eA-3
C131 0.248 0.370 0.232 !       1.14 eA-3
Q132 0.553 0.500 0.291 !       1.14 eA-3
C133 0.687 0.421 0.519 !       1.11 eA-3
C134 0.627 0.342 0.226 !       1.10 eA-3
Q135 1.000 0.484 0.753 !       1.08 eA-3
C136 1.001 0.258 0.247 !       1.07 eA-3
C137 0.658 0.494 0.562 !       1.04 eA-3
Q138 0.500 0.445 0.253 !       1.04 eA-3
C139 0.092 0.012 0.093 !       1.02 eA-3
Q140 0.411 0.047 0.240 !       1.01 eA-3
C141 0.464 0.015 0.033 !       1.01 eA-3
C142 0.994 0.008 0.063 !       1.00 eA-3
C143 0.301 0.482 0.969 !       0.99 eA-3
Q144 0.991 0.073 0.412 !       0.99 eA-3
C145 0.280 0.257 0.252 !       0.98 eA-3
C146 0.987 0.367 0.264 !       0.97 eA-3
C147 0.906 0.492 0.010 !       0.97 eA-3
C148 0.781 0.242 0.748 !       0.97 eA-3
C149 0.491 0.501 0.530 !       0.96 eA-3
Q150 0.999 0.422 0.247 !       0.96 eA-3
C151 0.619 0.101 0.443 !       0.95 eA-3
C152 0.481 0.451 0.550 !       0.95 eA-3
C153 0.748 0.117 0.444 !       0.93 eA-3
C154 0.940 0.267 0.219 !       0.93 eA-3
C155 0.852 0.284 0.232 !       0.92 eA-3
C156 0.872 0.091 0.430 !       0.92 eA-3
C157 0.649 0.242 0.742 !       0.92 eA-3
C158 0.469 0.018 0.493 !       0.92 eA-3
C159 0.349 0.227 0.789 !       0.92 eA-3
Q160 0.026 0.068 0.273 !       0.92 eA-3
C161 0.500 0.500 0.000 !       0.91 eA-3
C162 0.267 0.092 0.031 !       0.89 eA-3
Q163 0.247 0.244 0.210 !       0.88 eA-3
Q164 0.138 0.226 0.219 !       0.88 eA-3
C165 0.062 0.022 0.547 !       0.87 eA-3
C166 0.296 0.452 0.990 !       0.87 eA-3
Q167 0.321 0.132 0.272 !       0.87 eA-3
Q168 0.500 0.180 0.251 !       0.86 eA-3
C169 0.907 0.014 0.016 !       0.86 eA-3
Q170 0.595 0.059 0.393 !       0.83 eA-3
Q171 0.626 0.120 0.414 !       0.83 eA-3
Q172 0.841 0.064 0.235 !       0.80 eA-3
Q173 0.689 0.259 0.312 !       0.80 eA-3
Q174 0.803 0.048 0.087 !       0.80 eA-3
C175 0.088 0.491 0.015 !       0.80 eA-3
Q176 0.428 0.327 0.205 !       0.79 eA-3
Q177 0.282 0.437 0.272 !       0.79 eA-3
Q178 0.532 0.317 0.210 !       0.79 eA-3
C179 0.302 0.076 0.006 !       0.78 eA-3
Q180 0.379 0.068 0.432 !       0.78 eA-3
C181 0.095 0.025 0.452 !       0.78 eA-3
Q182 0.375 0.421 0.227 !       0.78 eA-3
Q183 0.504 0.023 0.762 !       0.78 eA-3
Q184 0.509 0.081 0.444 !       0.77 eA-3
C185 0.356 0.257 0.280 !       0.77 eA-3
Q186 0.037 0.239 0.212 !       0.77 eA-3
C187 0.820 0.452 0.493 !       0.76 eA-3
C188 0.679 0.382 0.525 !       0.76 eA-3
Q189 0.970 0.131 0.800 !       0.76 eA-3
C190 0.235 0.399 0.255 !       0.76 eA-3
Q191 0.756 0.008 0.392 !       0.75 eA-3
Q192 0.943 0.151 0.257 !       0.75 eA-3
Q193 0.332 0.283 0.164 !       0.75 eA-3
Q194 0.978 0.173 0.219 !       0.74 eA-3
C195 0.058 0.461 0.541 !       0.74 eA-3
Q196 0.069 0.014 0.408 !       0.73 eA-3
Q197 0.933 0.202 0.289 !       0.73 eA-3
Q198 0.346 0.360 0.924 !       0.73 eA-3
Q199 0.901 0.024 0.557 !       0.72 eA-3
;
_refine_diff_density_max 1.420
_refine_diff_density_min -1.170
_refine_diff_density_rms 0.102
_refine_ls_extinction_method none
_refine_ls_goodness_of_fit_ref 1.034
_refine_ls_hydrogen_treatment constr
_refine_ls_matrix_type full
_refine_ls_number_parameters 448
_refine_ls_number_reflns 6182
_refine_ls_number_restraints 806
_refine_ls_restrained_S_all 0.986
_refine_ls_R_factor_all 0.1720
_refine_ls_R_factor_gt 0.0923
_refine_ls_shift/su_max 0.001
_refine_ls_shift/su_mean 0.000
_refine_ls_structure_factor_coef Fsqd
_refine_ls_weighting_details 'w=1/[\s^2^(Fo^2^)+(0.0859P)^2^+52.8405P] where P=(Fo^2^+2Fc^2^)/3'
_refine_ls_weighting_scheme calc
_refine_ls_wR_factor_gt 0.2055
_refine_ls_wR_factor_ref 0.2488
_reflns_Friedel_coverage 0.000
_reflns_number_gt 3224
_reflns_number_total 6182
_reflns_threshold_expression 'I > 2\s(I)'
_cod_data_source_file c9dt00478e2.cif
_cod_data_source_block mo_3_collect_0ma_sq
_cod_depositor_comments 'Adding full bibliography for 7700026--7700027.cif.'
_cod_database_code 7700026
_shelx_shelxl_version_number 2018/3
_shelx_space_group_comment
;
The symmetry employed for this shelxl refinement is uniquely defined
by the following loop, which should always be used as a source of
symmetry information in preference to the above space-group names.
They are only intended as comments.
;
_shelx_estimated_absorpt_t_max 0.992
_shelx_estimated_absorpt_t_min 0.964
_olex2_refinement_description
;
1. Fixed Uiso
 At 1.2 times of:
  All C(H) groups, All N(H) groups
2. Restrained distances
 C18A-C17A
 1.5 with sigma of 0.02
 C24A-C21A
 1.5 with sigma of 0.02
 O3A-C24A
 1.24 with sigma of 0.02
 O4A-C24A
 1.24 with sigma of 0.02
 O3B-C24B
 1.24 with sigma of 0.02
 O4B-C24B
 1.24 with sigma of 0.02
3. Rigid bond restraints
 C12, C10, C11, C9, C8, C1, C16B, C19B, C15B, C23B, C21B, C13B, C18B, C14B,
 C24B, C22B, C20B, C17B, C13A, C21A, C14A, C19A, C22A, C15A, C17A, C23A, C18A,
 C16A, C24A, C20A, C3B, C2B, C7B, C6B, C5B, C4B, C5A, C6A, C7A, C2A, C3A, C4A,
 N1, N2B, N2A, O2, O1, O4B, O3B, O4A, O3A
 with sigma for 1-2 distances of 0.01 and sigma for 1-3 distances of 0.01
4. Uiso/Uaniso restraints and constraints
C12 \\sim C10 \\sim C11 \\sim C9 \\sim C8 \\sim C1 \\sim C16B \\sim C19B \\sim
C15B \\sim C23B \\sim C21B \\sim C13B \\sim C18B \\sim C14B \\sim C24B \\sim
C22B \\sim C20B \\sim C17B \\sim C13A \\sim C21A \\sim C14A \\sim C19A \\sim
C22A \\sim C15A \\sim C17A \\sim C23A \\sim C18A \\sim C16A \\sim C24A \\sim
C20A \\sim C3B \\sim C2B \\sim C7B \\sim C6B \\sim C5B \\sim C4B \\sim C5A
\\sim C6A \\sim C7A \\sim C2A \\sim C3A \\sim C4A \\sim N1 \\sim N2B \\sim N2A
\\sim O2 \\sim O1 \\sim O4B \\sim O3B \\sim O4A \\sim O3A: within 1.7A with
sigma of 0.02 and sigma for terminal atoms of 0.04
Uanis(O3A) \\sim Ueq: with sigma of 0.01 and sigma for terminal atoms of 0.02
5. Others
 Sof(C5A)=Sof(C6A)=Sof(H6A)=Sof(C7A)=Sof(H7A)=Sof(C2A)=Sof(C3A)=Sof(H3A)=
 Sof(C4A)=Sof(H4A)=1-FVAR(1)
 Sof(C3B)=Sof(H3B)=Sof(C2B)=Sof(C7B)=Sof(H7B)=Sof(C6B)=Sof(H6B)=Sof(C5B)=
 Sof(C4B)=Sof(H4B)=FVAR(1)
 Sof(O4B)=Sof(O3B)=Sof(N2B)=Sof(C16B)=Sof(C19B)=Sof(H19B)=Sof(C15B)=Sof(H15B)=
 Sof(C23B)=Sof(H23B)=Sof(C21B)=Sof(C13B)=Sof(C18B)=Sof(C14B)=Sof(H14B)=
 Sof(C24B)=Sof(C22B)=Sof(H22B)=Sof(C20B)=Sof(H20B)=Sof(C17B)=1-FVAR(2)
 Sof(Cd2)=Sof(O4A)=Sof(O3A)=Sof(N2A)=Sof(C13A)=Sof(C21A)=Sof(C14A)=Sof(H14A)=
 Sof(C19A)=Sof(H19A)=Sof(C22A)=Sof(H22A)=Sof(C15A)=Sof(H15A)=Sof(C17A)=
 Sof(C23A)=Sof(H23A)=Sof(C18A)=Sof(C16A)=Sof(C24A)=Sof(C20A)=Sof(H20A)=FVAR(2)
6.a Aromatic/amide H refined with riding coordinates:
 N1(H1), C10(H10), C11(H11), C19B(H19B), C15B(H15B), C23B(H23B), C14B(H14B),
 C22B(H22B), C20B(H20B), C14A(H14A), C19A(H19A), C22A(H22A), C15A(H15A),
 C23A(H23A), C20A(H20A), C3B(H3B), C7B(H7B), C6B(H6B), C4B(H4B), C6A(H6A),
 C7A(H7A), C3A(H3A), C4A(H4A)
6.b Fitted hexagon refined as free rotating group:
 C3B(C2B,C7B,C6B,C5B,C4B), C5A(C6A,C7A,C2A,C3A,C4A)
;
_platon_squeeze_void_probe_radius 1.20
_olex2_submission_special_instructions 'No special instructions were received'

loop_
_space_group_symop_operation_xyz
'x, y, z'
'-x, y, -z+1/2'
'x+1/2, y+1/2, z'
'-x+1/2, y+1/2, -z+1/2'
'-x, -y, -z'
'x, -y, z-1/2'
'-x+1/2, -y+1/2, -z'
'x+1/2, -y+1/2, z-1/2'

loop_
_atom_site_label
_atom_site_type_symbol
_atom_site_fract_x
_atom_site_fract_y
_atom_site_fract_z
_atom_site_U_iso_or_equiv
_atom_site_adp_type
_atom_site_occupancy
_atom_site_site_symmetry_order
_atom_site_calc_flag
_atom_site_refinement_flags_posn
_atom_site_refinement_flags_adp
_atom_site_refinement_flags_occupancy
_atom_site_disorder_assembly
_atom_site_disorder_group
Cd1 Cd 1.500000 0.90698(4) 0.750000 0.0648(4) Uani 1 2 d S T P . .
Cd2 Cd -0.500000 0.45439(6) 0.750000 0.0848(8) Uani 0.635(4) 2 d S T P . .
O2 O 1.1846(8) 0.8864(3) 0.72656(18) 0.086(2) Uani 1 1 d . U . . .
O1 O 1.4028(8) 0.8492(3) 0.6933(2) 0.094(2) Uani 1 1 d . U . . .
N1 N 0.4677(10) 0.8012(3) 0.4963(2) 0.0674(18) Uani 1 1 d . U . . .
H1 H 0.381553 0.778274 0.496489 0.081 Uiso 1 1 calc R . . . .
C12 C 0.4787(14) 0.8370(4) 0.4647(3) 0.076(2) Uani 1 1 d . U . . .
C10 C 0.7312(17) 0.8485(5) 0.5141(4) 0.106(3) Uani 1 1 d . U . . .
H10 H 0.842268 0.860363 0.529331 0.127 Uiso 1 1 calc R . . . .
C11 C 0.6506(17) 0.8671(5) 0.4748(4) 0.104(3) Uani 1 1 d . U . . .
H11 H 0.695058 0.893300 0.458010 0.125 Uiso 1 1 calc R . . . .
C9 C 0.6170(12) 0.8074(4) 0.5282(3) 0.073(2) Uani 1 1 d . U . . .
C8 C 0.6493(12) 0.7814(4) 0.5673(3) 0.071(2) Uani 1 1 d . U . . .
C1 C 1.2330(11) 0.8583(4) 0.6965(3) 0.076(2) Uani 1 1 d . U . . .
O4B O 0.2284(15) 0.4571(4) 0.6997(3) 0.099(3) Uani 0.6826(19) 1 d D U . A 1
O3B O -0.0627(19) 0.4820(5) 0.7054(4) 0.102(3) Uani 0.6826(19) 1 d D U . A 1
N2B N 0.386(5) 0.7210(15) 0.5600(7) 0.059(3) Uani 0.6826(19) 1 d . U . A 1
C16B C 0.329(2) 0.6836(12) 0.5827(10) 0.069(3) Uani 0.6826(19) 1 d . U . A 1
C19B C 0.286(2) 0.5754(6) 0.6080(5) 0.087(3) Uani 0.6826(19) 1 d . U . A 1
H19B H 0.389718 0.577599 0.591476 0.104 Uiso 0.6826(19) 1 calc R . . A 1
C15B C 0.454(3) 0.6818(9) 0.6244(7) 0.078(4) Uani 0.6826(19) 1 d . U . A 1
H15B H 0.444218 0.659202 0.647752 0.093 Uiso 0.6826(19) 1 calc R . . A 1
C23B C -0.002(2) 0.6088(6) 0.6265(7) 0.079(3) Uani 0.6826(19) 1 d . U . A 1
H23B H -0.091626 0.634626 0.624093 0.094 Uiso 0.6826(19) 1 calc R . . A 1
C21B C 0.112(2) 0.5317(6) 0.6605(5) 0.079(3) Uani 0.6826(19) 1 d . U . A 1
C13B C 0.550(3) 0.7450(9) 0.5810(9) 0.063(3) Uani 0.6826(19) 1 d . U . A 1
C18B C 0.144(2) 0.6113(6) 0.6029(5) 0.073(3) Uani 0.6826(19) 1 d . U . A 1
C14B C 0.583(3) 0.7184(8) 0.6227(7) 0.076(4) Uani 0.6826(19) 1 d . U . A 1
H14B H 0.678655 0.725588 0.644876 0.092 Uiso 0.6826(19) 1 calc R . . A 1
C24B C 0.091(2) 0.4862(5) 0.6914(5) 0.084(3) Uani 0.6826(19) 1 d D U . A 1
C22B C -0.027(2) 0.5682(6) 0.6550(5) 0.083(3) Uani 0.6826(19) 1 d . U . A 1
H22B H -0.135322 0.565853 0.670143 0.100 Uiso 0.6826(19) 1 calc R . . A 1
C20B C 0.272(2) 0.5376(6) 0.6369(5) 0.091(3) Uani 0.6826(19) 1 d . U . A 1
H20B H 0.371673 0.514587 0.641486 0.109 Uiso 0.6826(19) 1 calc R . . A 1
C17B C 0.174(2) 0.6550(9) 0.5712(7) 0.067(4) Uani 0.6826(19) 1 d . U . A 1
O4A O -0.040(3) 0.4552(9) 0.6923(8) 0.083(5) Uani 0.3174(19) 1 d D U . A 2
O3A O -0.318(3) 0.5041(7) 0.7047(6) 0.083(4) Uani 0.3174(19) 1 d D U . A 2
N2A N 0.371(11) 0.722(4) 0.5535(19) 0.065(4) Uani 0.3174(19) 1 d . U . A 2
C13A C 0.522(8) 0.734(2) 0.582(2) 0.065(4) Uani 0.3174(19) 1 d . U . A 2
C21A C -0.069(4) 0.5282(12) 0.6573(10) 0.076(4) Uani 0.3174(19) 1 d D U . A 2
C14A C 0.557(8) 0.7017(17) 0.6203(17) 0.073(5) Uani 0.3174(19) 1 d . U . A 2
H14A H 0.662246 0.703129 0.640919 0.088 Uiso 0.3174(19) 1 calc R . . A 2
C19A C 0.146(5) 0.5640(13) 0.6041(10) 0.074(4) Uani 0.3174(19) 1 d . U . A 2
H19A H 0.248689 0.558641 0.587541 0.089 Uiso 0.3174(19) 1 calc R . . A 2
C22A C -0.153(5) 0.5812(12) 0.6549(11) 0.079(4) Uani 0.3174(19) 1 d . U . A 2
H22A H -0.247821 0.589533 0.672967 0.095 Uiso 0.3174(19) 1 calc R . . A 2
C15A C 0.405(6) 0.6685(18) 0.6214(16) 0.075(5) Uani 0.3174(19) 1 d . U . A 2
H15A H 0.387674 0.644107 0.642876 0.089 Uiso 0.3174(19) 1 calc R . . A 2
C17A C 0.113(5) 0.6543(17) 0.5727(15) 0.060(5) Uani 0.3174(19) 1 d D U . A 2
C23A C -0.095(5) 0.6152(14) 0.6278(13) 0.074(5) Uani 0.3174(19) 1 d . U . A 2
H23A H -0.160949 0.645634 0.626728 0.089 Uiso 0.3174(19) 1 calc R . . A 2
C18A C 0.047(5) 0.6123(13) 0.6014(12) 0.068(4) Uani 0.3174(19) 1 d D U . A 2
C16A C 0.283(7) 0.680(3) 0.583(2) 0.066(4) Uani 0.3174(19) 1 d . U . A 2
C24A C -0.161(4) 0.4912(10) 0.6877(10) 0.086(5) Uani 0.3174(19) 1 d D U . A 2
C20A C 0.085(5) 0.5246(13) 0.6325(11) 0.079(4) Uani 0.3174(19) 1 d . U . A 2
H20A H 0.154589 0.494707 0.634324 0.095 Uiso 0.3174(19) 1 calc R . . A 2
C3B C 0.8958(10) 0.8398(5) 0.6703(3) 0.075(3) Uani 0.792(18) 1 d . U . A 3
H3B H 0.862454 0.856207 0.695744 0.090 Uiso 0.792(18) 1 calc R . . A 3
C2B C 1.0855(9) 0.8337(4) 0.6634(2) 0.080(3) Uani 0.792(18) 1 d G U . A 3
C7B C 1.1353(10) 0.8091(5) 0.6254(3) 0.077(3) Uani 0.792(18) 1 d G U . A 3
H7B H 1.262282 0.805052 0.620791 0.092 Uiso 0.792(18) 1 calc R . . A 3
C6B C 0.9953(14) 0.7906(5) 0.5944(3) 0.078(3) Uani 0.792(18) 1 d G U . A 3
H6B H 1.028657 0.774179 0.568988 0.094 Uiso 0.792(18) 1 calc R . . A 3
C5B C 0.8056(12) 0.7967(4) 0.6013(2) 0.076(3) Uani 0.792(18) 1 d G U . A 3
C4B C 0.7558(8) 0.8213(5) 0.6393(3) 0.077(3) Uani 0.792(18) 1 d G U . A 3
H4B H 0.628824 0.825334 0.643940 0.092 Uiso 0.792(18) 1 calc R . . A 3
C5A C 0.808(5) 0.8081(16) 0.5991(10) 0.077(4) Uani 0.208(18) 1 d . U . A 4
C6A C 0.980(7) 0.7829(14) 0.6072(13) 0.079(5) Uani 0.208(18) 1 d G U . A 4
H6A H 1.002440 0.753560 0.591506 0.095 Uiso 0.208(18) 1 calc R . . A 4
C7A C 1.118(5) 0.8016(17) 0.6387(14) 0.077(5) Uani 0.208(18) 1 d G U . A 4
H7A H 1.232454 0.784717 0.644060 0.093 Uiso 0.208(18) 1 calc R . . A 4
C2A C 1.084(4) 0.8455(17) 0.6621(11) 0.076(4) Uani 0.208(18) 1 d G U . A 4
C3A C 0.912(5) 0.8707(17) 0.6540(12) 0.077(5) Uani 0.208(18) 1 d G U . A 4
H3A H 0.889395 0.900042 0.669630 0.093 Uiso 0.208(18) 1 calc R . . A 4
C4A C 0.774(4) 0.8520(18) 0.6225(12) 0.077(5) Uani 0.208(18) 1 d G U . A 4
H4A H 0.659378 0.868886 0.617076 0.092 Uiso 0.208(18) 1 calc R . . A 4

loop_
_atom_site_aniso_label
_atom_site_aniso_U_11
_atom_site_aniso_U_22
_atom_site_aniso_U_33
_atom_site_aniso_U_23
_atom_site_aniso_U_13
_atom_site_aniso_U_12
Cd1 0.0525(5) 0.1081(8) 0.0320(4) 0.000 -0.0055(3) 0.000
Cd2 0.0792(12) 0.0539(10) 0.1099(14) 0.000 -0.0533(9) 0.000
O2 0.048(3) 0.165(6) 0.046(3) -0.036(3) 0.004(2) -0.001(4)
O1 0.051(3) 0.146(6) 0.080(4) -0.038(4) -0.020(3) 0.024(4)
N1 0.068(4) 0.083(5) 0.047(3) -0.014(3) -0.016(3) 0.000(3)
C12 0.096(6) 0.077(6) 0.051(4) -0.016(4) -0.016(4) -0.007(5)
C10 0.100(7) 0.129(8) 0.081(6) -0.020(5) -0.027(5) -0.033(6)
C11 0.125(8) 0.105(7) 0.077(6) -0.015(5) -0.017(6) -0.038(6)
C9 0.064(5) 0.101(6) 0.052(4) -0.026(4) -0.014(3) -0.001(4)
C8 0.051(4) 0.112(6) 0.046(4) -0.026(3) -0.010(3) 0.015(4)
C1 0.046(4) 0.136(7) 0.045(4) -0.028(4) -0.007(3) 0.014(4)
O4B 0.118(7) 0.070(6) 0.099(7) -0.012(5) -0.057(6) 0.036(5)
O3B 0.106(7) 0.084(7) 0.112(8) 0.006(6) -0.015(6) -0.002(7)
N2B 0.053(7) 0.087(6) 0.034(7) -0.015(6) -0.012(5) 0.021(5)
C16B 0.058(8) 0.098(7) 0.047(5) -0.013(5) -0.016(7) 0.011(6)
C19B 0.075(7) 0.104(8) 0.078(7) -0.001(6) -0.008(6) 0.037(6)
C15B 0.069(9) 0.112(9) 0.047(6) -0.006(6) -0.022(6) 0.011(6)
C23B 0.071(7) 0.067(6) 0.096(8) 0.009(6) 0.001(7) 0.021(6)
C21B 0.074(6) 0.075(6) 0.081(7) 0.002(5) -0.022(5) 0.021(5)
C13B 0.046(7) 0.096(8) 0.044(5) -0.023(6) -0.014(5) 0.021(5)
C18B 0.071(6) 0.082(6) 0.064(6) -0.006(5) -0.009(6) 0.020(6)
C14B 0.060(7) 0.114(10) 0.050(6) -0.016(7) -0.021(5) 0.010(7)
C24B 0.092(7) 0.072(7) 0.080(7) -0.006(5) -0.037(6) 0.014(6)
C22B 0.073(7) 0.081(7) 0.094(7) 0.016(6) 0.001(6) 0.023(6)
C20B 0.078(6) 0.105(8) 0.085(7) 0.002(6) -0.015(5) 0.040(6)
C17B 0.061(8) 0.083(6) 0.055(6) -0.010(5) -0.015(7) 0.016(6)
O4A 0.102(10) 0.076(10) 0.069(10) 0.002(9) -0.010(9) -0.017(8)
O3A 0.087(7) 0.079(8) 0.075(8) 0.045(7) -0.026(6) -0.023(7)
N2A 0.052(9) 0.095(8) 0.045(9) -0.016(8) -0.010(7) 0.015(7)
C13A 0.052(8) 0.101(9) 0.040(7) -0.021(7) -0.008(7) 0.019(7)
C21A 0.072(8) 0.078(8) 0.077(9) 0.012(8) -0.005(7) 0.015(8)
C14A 0.064(9) 0.106(11) 0.046(8) -0.017(8) -0.019(7) 0.015(8)
C19A 0.066(8) 0.086(8) 0.069(9) 0.005(7) -0.001(8) 0.022(8)
C22A 0.072(10) 0.076(8) 0.089(10) 0.017(8) 0.008(9) 0.012(8)
C15A 0.069(11) 0.102(11) 0.048(8) -0.012(8) -0.015(8) 0.011(8)
C17A 0.056(10) 0.078(8) 0.045(8) -0.013(7) 0.001(9) 0.021(8)
C23A 0.067(10) 0.072(9) 0.084(10) 0.011(8) 0.009(9) 0.013(9)
C18A 0.063(9) 0.078(7) 0.063(9) -0.004(7) 0.001(9) 0.022(7)
C16A 0.058(9) 0.092(8) 0.045(7) -0.013(7) -0.010(8) 0.017(7)
C24A 0.101(10) 0.082(9) 0.069(10) 0.021(8) -0.026(8) -0.011(8)
C20A 0.071(8) 0.083(8) 0.081(9) 0.010(8) -0.007(7) 0.020(8)
C3B 0.045(4) 0.141(9) 0.040(5) -0.033(6) 0.006(4) 0.011(6)
C2B 0.049(4) 0.144(8) 0.044(5) -0.038(5) -0.013(4) 0.026(5)
C7B 0.039(4) 0.135(8) 0.055(6) -0.034(6) -0.003(4) 0.027(5)
C6B 0.051(4) 0.140(8) 0.044(6) -0.044(6) -0.002(4) 0.018(5)
C5B 0.046(4) 0.131(7) 0.046(4) -0.032(5) -0.014(4) 0.023(5)
C4B 0.047(4) 0.135(9) 0.047(5) -0.031(6) 0.001(4) 0.014(6)
C5A 0.049(7) 0.130(9) 0.049(8) -0.034(7) -0.010(7) 0.019(7)
C6A 0.050(8) 0.135(9) 0.051(9) -0.037(8) -0.007(8) 0.021(8)
C7A 0.044(8) 0.140(9) 0.046(9) -0.037(8) -0.004(7) 0.024(8)
C2A 0.045(7) 0.136(9) 0.047(8) -0.037(7) -0.003(7) 0.018(8)
C3A 0.046(8) 0.136(11) 0.048(10) -0.039(9) -0.008(8) 0.019(8)
C4A 0.049(8) 0.133(10) 0.046(9) -0.037(8) -0.007(7) 0.016(8)

loop_
_atom_type_symbol
_atom_type_description
_atom_type_scat_dispersion_real
_atom_type_scat_dispersion_imag
_atom_type_scat_source
C C 0.0033 0.0016 'International Tables Vol C Tables 4.2.6.8 and 6.1.1.4'
H H 0.0000 0.0000 'International Tables Vol C Tables 4.2.6.8 and 6.1.1.4'
Cd Cd -0.8075 1.2024 'International Tables Vol C Tables 4.2.6.8 and 6.1.1.4'
N N 0.0061 0.0033 'International Tables Vol C Tables 4.2.6.8 and 6.1.1.4'
O O 0.0106 0.0060 'International Tables Vol C Tables 4.2.6.8 and 6.1.1.4'

loop_
_geom_angle_atom_site_label_1
_geom_angle_atom_site_label_2
_geom_angle_atom_site_label_3
_geom_angle
_geom_angle_site_symmetry_1
_geom_angle_site_symmetry_3
O2 Cd1 O2 153.2(4) . 2_856
O2 Cd1 O1 106.1(2) . 2_856
O2 Cd1 O1 54.7(2) . .
O2 Cd1 O1 106.1(2) 2_856 .
O2 Cd1 O1 54.7(2) 2_856 2_856
O2 Cd1 C1 131.8(3) . 2_856
O2 Cd1 C1 27.4(2) 2_856 2_856
O2 Cd1 O3B 118.7(4) . 4_656
O2 Cd1 O3B 118.7(4) 2_856 3_655
O2 Cd1 O3B 84.3(4) 2_856 4_656
O2 Cd1 O3B 84.3(4) . 3_655
O1 Cd1 O1 98.9(4) 2_856 .
O1 Cd1 C1 27.3(2) 2_856 2_856
O1 Cd1 C1 105.6(3) . 2_856
O1 Cd1 O3B 95.8(4) . 3_655
O1 Cd1 O3B 95.8(4) 2_856 4_656
O1 Cd1 O3B 165.1(4) 2_856 3_655
O1 Cd1 O3B 165.1(4) . 4_656
O3B Cd1 C1 143.9(4) 3_655 2_856
O3B Cd1 C1 88.6(4) 4_656 2_856
O3B Cd1 O3B 69.5(6) 4_656 3_655
O4A Cd1 O2 115.6(7) 4_656 .
O4A Cd1 O2 80.9(7) 3_655 .
O4A Cd1 O1 168.8(7) 4_656 .
O4A Cd1 O1 77.8(7) 3_655 .
O2 Cd2 O2 81.4(3) 4_546 3_345
O4B Cd2 O2 105.9(3) 1_455 3_345
O4B Cd2 O2 76.8(3) 1_455 4_546
O4B Cd2 O2 105.9(3) 2_556 4_546
O4B Cd2 O2 76.8(3) 2_556 3_345
O4B Cd2 O4B 176.5(5) 2_556 1_455
O4B Cd2 O3A 93.9(5) 2_556 2_456
O4B Cd2 O3A 84.2(5) 1_455 2_456
Cd1 O2 Cd2 105.8(3) . 3_655
C1 O2 Cd1 92.3(5) . .
C1 O2 Cd2 150.1(6) . 3_655
C1 O1 Cd1 92.3(5) . .
C12 N1 H1 125.7 . .
C12 N1 C9 108.6(8) . .
C9 N1 H1 125.7 . .
N1 C12 C11 109.5(8) . .
N1 C12 C17B 122.1(11) . 7_566
C11 C12 C17B 128.2(12) . 7_566
C17A C12 N1 134.1(19) 7_566 .
C17A C12 C11 115.8(18) 7_566 .
C11 C10 H10 125.4 . .
C11 C10 C9 109.1(9) . .
C9 C10 H10 125.4 . .
C12 C11 H11 127.4 . .
C10 C11 C12 105.2(10) . .
C10 C11 H11 127.4 . .
N1 C9 C10 107.5(8) . .
C8 C9 N1 127.0(9) . .
C8 C9 C10 125.5(8) . .
C9 C8 C13A 124(2) . .
C9 C8 C5B 120.7(10) . .
C9 C8 C5A 110.6(18) . .
C13B C8 C9 127.0(14) . .
O2 C1 C2B 120.9(7) . .
O2 C1 C2A 115.4(16) . .
O1 C1 O2 120.4(8) . .
O1 C1 C2B 118.7(8) . .
O1 C1 C2A 123.2(16) . .
C24B O4B Cd2 136.8(9) . 1_655
C24B O3B Cd1 98.2(11) . 3_345
C16B N2B C13B 113.0(19) . .
N2B C16B C15B 106.6(18) . .
N2B C16B C17B 125(2) . .
C17B C16B C15B 128(2) . .
C18B C19B H19B 120.2 . .
C20B C19B H19B 120.2 . .
C20B C19B C18B 119.7(16) . .
C16B C15B H15B 126.2 . .
C14B C15B C16B 107.7(19) . .
C14B C15B H15B 126.2 . .
C18B C23B H23B 119.3 . .
C18B C23B C22B 121.5(15) . .
C22B C23B H23B 119.3 . .
C22B C21B C24B 121.0(15) . .
C22B C21B C20B 117.8(15) . .
C20B C21B C24B 121.2(13) . .
C8 C13B N2B 130(3) . .
C8 C13B C14B 126.6(17) . .
N2B C13B C14B 103(2) . .
C19B C18B C17B 116.8(15) . .
C23B C18B C19B 120.6(16) . .
C23B C18B C17B 122.5(15) . .
C15B C14B C13B 109.3(14) . .
C15B C14B H14B 125.4 . .
C13B C14B H14B 125.4 . .
O4B C24B C21B 119.2(14) . .
O3B C24B O4B 125.9(16) . .
O3B C24B C21B 114.9(13) . .
C23B C22B H22B 120.5 . .
C21B C22B C23B 118.9(16) . .
C21B C22B H22B 120.5 . .
C19B C20B C21B 121.3(14) . .
C19B C20B H20B 119.3 . .
C21B C20B H20B 119.3 . .
C12 C17B C18B 115.7(14) 7_566 .
C16B C17B C12 129.3(18) . 7_566
C16B C17B C18B 114.7(17) . .
C24A O3A Cd2 127.4(16) . .
C13A N2A C16A 98(5) . .
N2A C13A C8 117(6) . .
N2A C13A C14A 116(5) . .
C14A C13A C8 127(4) . .
C22A C21A C24A 116(2) . .
C20A C21A C22A 111(3) . .
C20A C21A C24A 133(3) . .
C13A C14A H14A 125.9 . .
C15A C14A C13A 108(4) . .
C15A C14A H14A 125.9 . .
C18A C19A H19A 120.0 . .
C20A C19A H19A 120.0 . .
C20A C19A C18A 120(3) . .
C21A C22A H22A 119.4 . .
C23A C22A C21A 121(3) . .
C23A C22A H22A 119.4 . .
C14A C15A H15A 127.5 . .
C14A C15A C16A 105(4) . .
C16A C15A H15A 127.5 . .
C12 C17A C18A 119(3) 7_566 .
C12 C17A C16A 118(3) 7_566 .
C16A C17A C18A 123(4) . .
C22A C23A H23A 115.5 . .
C22A C23A C18A 129(3) . .
C18A C23A H23A 115.5 . .
C19A C18A C17A 120(3) . .
C23A C18A C19A 114(3) . .
C23A C18A C17A 126(3) . .
C15A C16A N2A 112(4) . .
C17A C16A N2A 127(4) . .
C17A C16A C15A 122(5) . .
O4A C24A O3A 137(3) . .
O4A C24A C21A 103(2) . .
O3A C24A C21A 120(2) . .
C21A C20A C19A 125(3) . .
C21A C20A H20A 117.7 . .
C19A C20A H20A 117.7 . .
C2B C3B H3B 120.0 . .
C2B C3B C4B 120.0 . .
C4B C3B H3B 120.0 . .
C3B C2B C1 117.9(6) . .
C3B C2B C7B 120.0 . .
C7B C2B C1 121.9(6) . .
C2B C7B H7B 120.0 . .
C6B C7B C2B 120.0 . .
C6B C7B H7B 120.0 . .
C7B C6B H6B 120.0 . .
C7B C6B C5B 120.0 . .
C5B C6B H6B 120.0 . .
C6B C5B C8 122.2(6) . .
C6B C5B C4B 120.0 . .
C4B C5B C8 117.6(6) . .
C3B C4B H4B 120.0 . .
C5B C4B C3B 120.0 . .
C5B C4B H4B 120.0 . .
C6A C5A C8 117(2) . .
C6A C5A C4A 120.0 . .
C4A C5A C8 122(2) . .
C5A C6A H6A 120.0 . .
C5A C6A C7A 120.0 . .
C7A C6A H6A 120.0 . .
C6A C7A H7A 120.0 . .
C2A C7A C6A 120.00(5) . .
C2A C7A H7A 120.0 . .
C7A C2A C1 114(2) . .
C7A C2A C3A 120.00(5) . .
C3A C2A C1 126(2) . .
C2A C3A H3A 120.0 . .
C2A C3A C4A 120.0 . .
C4A C3A H3A 120.0 . .
C5A C4A H4A 120.0 . .
C3A C4A C5A 120.0 . .
C3A C4A H4A 120.0 . .

loop_
_geom_bond_atom_site_label_1
_geom_bond_atom_site_label_2
_geom_bond_distance
_geom_bond_site_symmetry_2
Cd1 O2 2.347(6) .
Cd1 O2 2.347(6) 2_856
Cd1 O1 2.348(6) .
Cd1 O1 2.348(6) 2_856
Cd1 C1 2.700(8) 2_856
Cd1 O3B 2.415(13) 3_655
Cd1 O3B 2.415(13) 4_656
Cd1 O4A 2.16(2) 4_656
Cd1 O4A 2.16(2) 3_655
Cd2 O2 2.369(7) 4_546
Cd2 O2 2.369(7) 3_345
Cd2 O4B 2.343(9) 2_556
Cd2 O4B 2.343(9) 1_455
Cd2 O3A 2.361(18) .
Cd2 O3A 2.361(18) 2_456
O2 C1 1.244(10) .
O1 C1 1.240(9) .
N1 H1 0.8600 .
N1 C12 1.353(12) .
N1 C9 1.374(10) .
C12 C11 1.464(14) .
C12 C17B 1.476(19) 7_566
C12 C17A 1.27(4) 7_566
C10 H10 0.9300 .
C10 C11 1.359(15) .
C10 C9 1.443(15) .
C11 H11 0.9300 .
C9 C8 1.367(13) .
C8 C13B 1.28(2) .
C8 C13A 1.63(5) .
C8 C5B 1.496(10) .
C8 C5A 1.58(3) .
C1 C2B 1.525(10) .
C1 C2A 1.46(3) .
O4B C24B 1.248(13) .
O3B C24B 1.210(15) .
N2B C16B 1.29(5) .
N2B C13B 1.42(3) .
C16B C15B 1.47(3) .
C16B C17B 1.35(3) .
C19B H19B 0.9300 .
C19B C18B 1.38(2) .
C19B C20B 1.34(2) .
C15B H15B 0.9300 .
C15B C14B 1.34(3) .
C23B H23B 0.9300 .
C23B C18B 1.31(2) .
C23B C22B 1.40(2) .
C21B C24B 1.54(2) .
C21B C22B 1.376(19) .
C21B C20B 1.41(2) .
C13B C14B 1.44(3) .
C18B C17B 1.53(2) .
C14B H14B 0.9300 .
C22B H22B 0.9300 .
C20B H20B 0.9300 .
O4A C24A 1.282(19) .
O3A C24A 1.312(18) .
N2A C13A 1.34(6) .
N2A C16A 1.57(10) .
C13A C14A 1.44(7) .
C21A C22A 1.52(4) .
C21A C24A 1.529(19) .
C21A C20A 1.38(4) .
C14A H14A 0.9300 .
C14A C15A 1.39(6) .
C19A H19A 0.9300 .
C19A C18A 1.45(4) .
C19A C20A 1.44(4) .
C22A H22A 0.9300 .
C22A C23A 1.31(4) .
C15A H15A 0.9300 .
C15A C16A 1.42(6) .
C17A C18A 1.51(2) .
C17A C16A 1.40(5) .
C23A H23A 0.9300 .
C23A C18A 1.34(5) .
C20A H20A 0.9300 .
C3B H3B 0.9300 .
C3B C2B 1.3900 .
C3B C4B 1.3900 .
C2B C7B 1.3900 .
C7B H7B 0.9300 .
C7B C6B 1.3900 .
C6B H6B 0.9300 .
C6B C5B 1.3900 .
C5B C4B 1.3900 .
C4B H4B 0.9300 .
C5A C6A 1.3900 .
C5A C4A 1.3900 .
C6A H6A 0.9300 .
C6A C7A 1.3900 .
C7A H7A 0.9300 .
C7A C2A 1.3900 .
C2A C3A 1.3900 .
C3A H3A 0.9300 .
C3A C4A 1.3900 .
C4A H4A 0.9300 .

loop_
_platon_squeeze_void_nr
_platon_squeeze_void_average_x
_platon_squeeze_void_average_y
_platon_squeeze_void_average_z
_platon_squeeze_void_volume
_platon_squeeze_void_count_electrons
_platon_squeeze_void_content
1 -0.005 0.000 0.000 260 74 ' '
2 0.918 0.000 0.500 260 74 ' '
3 0.926 0.181 0.750 207 53 ' '
4 0.675 0.319 0.250 207 53 ' '
5 0.647 0.500 0.500 260 74 ' '
6 0.294 0.500 1.000 260 74 ' '
7 0.426 0.680 0.750 207 53 ' '
8 0.175 0.819 0.250 207 53 ' '
